data_4000671
loop_
_publ_author_name
'Yvonne Klawitter'
'Wolfgang Bensch'
'Claudia Wickleder'

_publ_section_title
;
 Synthesis, Crystal Structure, and Vibrational and Optical Spectroscopy
 of the First Quaternary Alkaline-Earth Rare Earth Thiophosphates
 Ba3Ln2[P4S16] (Ln = Gd-Er)
;
_journal_name_full 'Chem. Mater.'
_journal_page_first 187
_journal_page_last 197
_journal_paper_doi 10.1021/cm051860n
_journal_volume 18
_journal_year 2006
_chemical_formula_sum 'Ba3 Er2 P4 S16'
_chemical_formula_weight 1383.51
_chemical_name_systematic '  ?'
_space_group_IT_number 60
_symmetry_cell_setting orthorhombic
_symmetry_space_group_name_Hall '-P 2n 2ab'
_symmetry_space_group_name_H-M 'P b c n'
_atom_sites_solution_hydrogens geom
_atom_sites_solution_primary direct
_atom_sites_solution_secondary difmap
_audit_creation_method SHELXL-97
_cell_angle_alpha 90.00
_cell_angle_beta 90.00
_cell_angle_gamma 90.00
_cell_formula_units_Z 4
_cell_length_a 19.078(3)
_cell_length_b 10.2413(19)
_cell_length_c 12.5682(17)
_cell_measurement_reflns_used 119
_cell_measurement_temperature 293(2)
_cell_measurement_theta_max 38
_cell_measurement_theta_min 22
_cell_volume 2455.6(7)
_computing_structure_refinement 'SHELXL-97 (Sheldrick, 1997)'
_computing_structure_solution 'SHELXS-97 (Sheldrick, 1990)'
_diffrn_ambient_temperature 293(2)
_diffrn_measured_fraction_theta_full 0.955
_diffrn_measured_fraction_theta_max 0.955
_diffrn_measurement_device_type 'STOE Imaging Plate'
_diffrn_measurement_method 'phi scan'
_diffrn_radiation_monochromator graphite
_diffrn_radiation_source 'fine-focus sealed tube'
_diffrn_radiation_type MoK\a
_diffrn_radiation_wavelength 0.71073
_diffrn_reflns_av_R_equivalents 0.0557
_diffrn_reflns_av_sigmaI/netI 0.0245
_diffrn_reflns_limit_h_max 23
_diffrn_reflns_limit_h_min -23
_diffrn_reflns_limit_k_max 13
_diffrn_reflns_limit_k_min -13
_diffrn_reflns_limit_l_max 16
_diffrn_reflns_limit_l_min -16
_diffrn_reflns_number 22508
_diffrn_reflns_theta_full 28.03
_diffrn_reflns_theta_max 28.03
_diffrn_reflns_theta_min 2.78
_diffrn_standards_decay_% 0
_diffrn_standards_interval_count 0
_diffrn_standards_interval_time 0
_diffrn_standards_number 0
_exptl_absorpt_coefficient_mu 13.113
_exptl_absorpt_correction_T_max 0.3039
_exptl_absorpt_correction_T_min 0.0425
_exptl_absorpt_correction_type numerical
_exptl_crystal_colour cuboid
_exptl_crystal_density_diffrn 3.742
_exptl_crystal_density_method 'not measured'
_exptl_crystal_description pink
_exptl_crystal_F_000 2480
_exptl_crystal_size_max 0.5
_exptl_crystal_size_mid 0.23
_exptl_crystal_size_min 0.09
_refine_diff_density_max 1.012
_refine_diff_density_min -1.698
_refine_diff_density_rms 0.230
_refine_ls_extinction_coef 0.00083(7)
_refine_ls_extinction_expression Fc^*^=kFc[1+0.001xFc^2^\l^3^/sin(2\q)]^-1/4^
_refine_ls_extinction_method SHELXL
_refine_ls_goodness_of_fit_ref 1.142
_refine_ls_hydrogen_treatment mixed
_refine_ls_matrix_type full
_refine_ls_number_parameters 115
_refine_ls_number_reflns 2845
_refine_ls_number_restraints 0
_refine_ls_restrained_S_all 1.142
_refine_ls_R_factor_all 0.0298
_refine_ls_R_factor_gt 0.0272
_refine_ls_shift/su_max 0.002
_refine_ls_shift/su_mean 0.000
_refine_ls_structure_factor_coef Fsqd
_refine_ls_weighting_details 'calc w=1/[\s^2^(Fo^2^)+(0.0345P)^2^+12.7108P] where P=(Fo^2^+2Fc^2^)/3'
_refine_ls_weighting_scheme calc
_refine_ls_wR_factor_gt 0.0671
_refine_ls_wR_factor_ref 0.0682
_reflns_number_gt 2687
_reflns_number_total 2845
_reflns_threshold_expression >2sigma(I)
_cod_database_code 4000671

loop_
_symmetry_equiv_pos_as_xyz
'x, y, z'
'-x+1/2, -y+1/2, z+1/2'
'-x, y, -z+1/2'
'x+1/2, -y+1/2, -z'
'-x, -y, -z'
'x-1/2, y-1/2, -z-1/2'
'x, -y, z-1/2'
'-x-1/2, y-1/2, z'

loop_
_atom_site_label
_atom_site_type_symbol
_atom_site_fract_x
_atom_site_fract_y
_atom_site_fract_z
_atom_site_U_iso_or_equiv
_atom_site_adp_type
_atom_site_occupancy
_atom_site_symmetry_multiplicity
_atom_site_calc_flag
_atom_site_refinement_flags
Er1 Er 0.573390(12) 0.12846(2) 0.112847(15) 0.00734(9) Uani 1 1 d .
Ba1 Ba 0.727372(17) -0.28892(3) -0.11179(2) 0.01246(10) Uani 1 1 d .
Ba2 Ba 0.5000 -0.38065(4) 0.2500 0.01490(11) Uani 1 2 d S
S1 S 0.65003(8) -0.38241(13) 0.10574(10) 0.0172(3) Uani 1 1 d .
S2 S 0.64693(7) -0.56967(13) -0.11351(9) 0.0124(2) Uani 1 1 d .
S3 S 0.48447(7) -0.11261(12) 0.09872(9) 0.0110(2) Uani 1 1 d .
S4 S 0.69200(7) 0.29170(12) 0.11469(9) 0.0115(2) Uani 1 1 d .
S5 S 0.43110(6) 0.18038(12) 0.16958(9) 0.0110(2) Uani 1 1 d .
S6 S 0.53147(7) 0.38040(12) 0.08485(11) 0.0132(2) Uani 1 1 d .
S7 S 0.66761(7) -0.00524(12) -0.01372(9) 0.0121(2) Uani 1 1 d .
S8 S 0.65177(8) -0.06736(13) 0.22978(9) 0.0164(3) Uani 1 1 d .
P1 P 0.39775(7) -0.00527(12) 0.14011(9) 0.0087(2) Uani 1 1 d .
P2 P 0.63105(7) -0.56195(12) 0.04837(9) 0.0087(2) Uani 1 1 d .

loop_
_atom_site_aniso_label
_atom_site_aniso_U_11
_atom_site_aniso_U_22
_atom_site_aniso_U_33
_atom_site_aniso_U_23
_atom_site_aniso_U_13
_atom_site_aniso_U_12
Er1 0.00892(15) 0.00599(12) 0.00711(12) -0.00033(7) -0.00010(7) 0.00090(7)
Ba1 0.01135(19) 0.00954(16) 0.01648(15) -0.00042(10) -0.00090(10) 0.00118(10)
Ba2 0.0168(3) 0.0098(2) 0.0181(2) 0.000 -0.00074(16) 0.000
S1 0.0246(8) 0.0099(6) 0.0171(6) -0.0051(4) 0.0057(5) -0.0063(5)
S2 0.0140(7) 0.0136(6) 0.0095(5) -0.0012(4) -0.0003(4) -0.0011(5)
S3 0.0147(7) 0.0087(5) 0.0097(5) 0.0016(4) 0.0003(4) 0.0013(4)
S4 0.0102(7) 0.0108(6) 0.0134(5) 0.0004(4) -0.0016(4) 0.0001(4)
S5 0.0112(6) 0.0095(5) 0.0124(5) -0.0001(4) 0.0011(4) -0.0021(4)
S6 0.0110(7) 0.0056(5) 0.0231(6) 0.0021(4) 0.0037(5) 0.0003(4)
S7 0.0124(7) 0.0154(6) 0.0085(5) -0.0018(4) 0.0001(4) 0.0026(4)
S8 0.0211(7) 0.0207(6) 0.0075(5) 0.0004(4) 0.0038(5) 0.0136(5)
P1 0.0116(7) 0.0073(6) 0.0072(5) -0.0001(4) 0.0013(4) -0.0025(4)
P2 0.0103(7) 0.0061(5) 0.0098(5) -0.0011(4) 0.0012(4) -0.0013(4)

loop_
_atom_type_symbol
_atom_type_description
_atom_type_scat_dispersion_real
_atom_type_scat_dispersion_imag
_atom_type_scat_source
P P 0.1023 0.0942 'International Tables Vol C Tables 4.2.6.8 and 6.1.1.4'
S S 0.1246 0.1234 'International Tables Vol C Tables 4.2.6.8 and 6.1.1.4'
Ba Ba -0.3244 2.2819 'International Tables Vol C Tables 4.2.6.8 and 6.1.1.4'
Er Er -0.2586 4.9576 'International Tables Vol C Tables 4.2.6.8 and 6.1.1.4'

loop_
_geom_angle_atom_site_label_1
_geom_angle_atom_site_label_2
_geom_angle_atom_site_label_3
_geom_angle
_geom_angle_site_symmetry_1
_geom_angle_site_symmetry_3
S6 Er1 S7 125.87(4) . .
S6 Er1 S5 86.39(4) . 3_655
S7 Er1 S5 132.79(4) . 3_655
S6 Er1 S4 71.00(4) . .
S7 Er1 S4 77.06(4) . .
S5 Er1 S4 84.45(4) 3_655 .
S6 Er1 S5 64.97(4) . .
S7 Er1 S5 148.66(4) . .
S5 Er1 S5 71.97(4) 3_655 .
S4 Er1 S5 130.67(4) . .
S6 Er1 S3 79.74(4) . 5_655
S7 Er1 S3 71.96(4) . 5_655
S5 Er1 S3 154.65(4) 3_655 5_655
S4 Er1 S3 110.42(4) . 5_655
S5 Er1 S3 82.93(4) . 5_655
S6 Er1 S8 150.63(4) . .
S7 Er1 S8 67.28(4) . .
S5 Er1 S8 69.56(3) 3_655 .
S4 Er1 S8 89.54(4) . .
S5 Er1 S8 119.47(4) . .
S3 Er1 S8 128.72(4) 5_655 .
S6 Er1 S3 127.28(4) . .
S7 Er1 S3 85.76(4) . .
S5 Er1 S3 101.40(3) 3_655 .
S4 Er1 S3 160.74(4) . .
S5 Er1 S3 68.33(4) . .
S3 Er1 S3 71.50(4) 5_655 .
S8 Er1 S3 75.68(4) . .
S7 Ba1 S1 76.04(4) 8_755 .
S7 Ba1 S2 71.92(3) 8_755 .
S1 Ba1 S2 62.10(3) . .
S7 Ba1 S2 91.06(3) 8_755 8_765
S1 Ba1 S2 122.56(3) . 8_765
S2 Ba1 S2 161.19(3) . 8_765
S7 Ba1 S5 151.93(3) 8_755 5_655
S1 Ba1 S5 82.45(4) . 5_655
S2 Ba1 S5 82.21(3) . 5_655
S2 Ba1 S5 115.90(3) 8_765 5_655
S7 Ba1 S4 63.82(3) 8_755 8_755
S1 Ba1 S4 64.22(4) . 8_755
S2 Ba1 S4 116.15(3) . 8_755
S2 Ba1 S4 60.02(3) 8_765 8_755
S5 Ba1 S4 121.74(3) 5_655 8_755
S7 Ba1 S7 131.62(4) 8_755 .
S1 Ba1 S7 77.99(3) . .
S2 Ba1 S7 127.32(3) . .
S2 Ba1 S7 70.04(3) 8_765 .
S5 Ba1 S7 58.55(3) 5_655 .
S4 Ba1 S7 68.24(3) 8_755 .
S7 Ba1 S8 60.24(3) 8_755 2_644
S1 Ba1 S8 132.54(4) . 2_644
S2 Ba1 S8 86.17(4) . 2_644
S2 Ba1 S8 78.23(4) 8_765 2_644
S5 Ba1 S8 129.86(3) 5_655 2_644
S4 Ba1 S8 107.17(3) 8_755 2_644
S7 Ba1 S8 145.53(4) . 2_644
S7 Ba1 S4 119.22(3) 8_755 7
S1 Ba1 S4 137.34(4) . 7
S2 Ba1 S4 84.01(3) . 7
S2 Ba1 S4 98.03(3) 8_765 7
S5 Ba1 S4 67.08(3) 5_655 7
S4 Ba1 S4 158.001(17) 8_755 7
S7 Ba1 S4 107.58(3) . 7
S8 Ba1 S4 63.27(3) 2_644 7
S6 Ba2 S6 82.88(5) 1_545 3_645
S6 Ba2 S2 93.34(3) 1_545 7_546
S6 Ba2 S2 73.28(3) 3_645 7_546
S6 Ba2 S2 73.28(3) 1_545 5_645
S6 Ba2 S2 93.34(3) 3_645 5_645
S2 Ba2 S2 162.40(5) 7_546 5_645
S6 Ba2 S3 163.37(3) 1_545 3_655
S6 Ba2 S3 105.63(3) 3_645 3_655
S2 Ba2 S3 76.01(3) 7_546 3_655
S2 Ba2 S3 119.50(3) 5_645 3_655
S6 Ba2 S3 105.63(3) 1_545 .
S6 Ba2 S3 163.37(3) 3_645 .
S2 Ba2 S3 119.50(3) 7_546 .
S2 Ba2 S3 76.01(3) 5_645 .
S3 Ba2 S3 70.06(4) 3_655 .
S6 Ba2 S1 60.03(3) 1_545 .
S6 Ba2 S1 119.44(3) 3_645 .
S2 Ba2 S1 64.10(3) 7_546 .
S2 Ba2 S1 115.80(3) 5_645 .
S3 Ba2 S1 103.49(3) 3_655 .
S3 Ba2 S1 77.03(3) . .
S6 Ba2 S1 119.44(3) 1_545 3_655
S6 Ba2 S1 60.03(3) 3_645 3_655
S2 Ba2 S1 115.80(3) 7_546 3_655
S2 Ba2 S1 64.10(3) 5_645 3_655
S3 Ba2 S1 77.03(3) 3_655 3_655
S3 Ba2 S1 103.49(3) . 3_655
S1 Ba2 S1 179.39(5) . 3_655
P2 S1 Ba1 92.84(6) . .
P2 S1 Ba2 92.56(6) . .
Ba1 S1 Ba2 146.29(5) . .
P2 S2 Ba1 91.65(5) . .
P2 S2 Ba1 97.30(6) . 8_755
Ba1 S2 Ba1 105.02(4) . 8_755
P2 S2 Ba2 113.06(6) . 5_645
Ba1 S2 Ba2 122.37(4) . 5_645
Ba1 S2 Ba2 120.94(4) 8_755 5_645
P1 S3 Er1 87.44(5) . 5_655
P1 S3 Er1 90.00(6) . .
Er1 S3 Er1 108.50(4) 5_655 .
P1 S3 Ba2 111.46(6) . .
Er1 S3 Ba2 120.71(4) 5_655 .
Er1 S3 Ba2 126.17(4) . .
P2 S4 Er1 88.58(6) 1_565 .
P2 S4 Ba1 95.42(5) 1_565 8_765
Er1 S4 Ba1 102.51(4) . 8_765
P2 S4 Ba1 120.58(6) 1_565 7_556
Er1 S4 Ba1 99.10(3) . 7_556
Ba1 S4 Ba1 138.22(4) 8_765 7_556
P1 S5 Er1 89.47(5) . 3_655
P1 S5 Er1 94.45(6) . .
Er1 S5 Er1 103.80(4) 3_655 .
P1 S5 Ba1 89.33(6) . 5_655
Er1 S5 Ba1 104.59(4) 3_655 5_655
Er1 S5 Ba1 151.38(4) . 5_655
P2 S6 Er1 91.70(6) 1_565 .
P2 S6 Ba2 95.58(6) 1_565 1_565
Er1 S6 Ba2 132.99(5) . 1_565
P1 S7 Er1 91.41(6) 5_655 .
P1 S7 Ba1 92.65(5) 5_655 8_765
Er1 S7 Ba1 106.45(4) . 8_765
P1 S7 Ba1 88.12(5) 5_655 .
Er1 S7 Ba1 149.48(5) . .
Ba1 S7 Ba1 104.05(4) 8_765 .
P1 S8 Er1 87.18(6) 3_655 .
P1 S8 Ba1 88.79(5) 3_655 2_645
Er1 S8 Ba1 161.81(6) . 2_645
S8 P1 S7 111.67(8) 3_655 5_655
S8 P1 S5 107.24(7) 3_655 .
S7 P1 S5 106.58(7) 5_655 .
S8 P1 S3 114.78(8) 3_655 .
S7 P1 S3 109.05(7) 5_655 .
S5 P1 S3 107.09(8) . .
S1 P2 S6 110.61(8) . 1_545
S1 P2 S2 111.32(8) . .
S6 P2 S2 110.35(8) 1_545 .
S1 P2 S4 114.63(8) . 1_545
S6 P2 S4 102.87(7) 1_545 1_545
S2 P2 S4 106.69(7) . 1_545

loop_
_geom_bond_atom_site_label_1
_geom_bond_atom_site_label_2
_geom_bond_distance
_geom_bond_site_symmetry_2
Er1 S6 2.7242(13) .
Er1 S7 2.7634(12) .
Er1 S5 2.7870(13) 3_655
Er1 S4 2.8136(14) .
Er1 S5 2.8568(13) .
Er1 S3 2.8836(12) 5_655
Er1 S8 2.9012(13) .
Er1 S3 3.0007(14) .
Ba1 S7 3.2314(14) 8_755
Ba1 S1 3.2509(14) .
Ba1 S2 3.2593(14) .
Ba1 S2 3.2854(15) 8_765
Ba1 S5 3.3021(14) 5_655
Ba1 S4 3.3392(13) 8_755
Ba1 S7 3.3555(14) .
Ba1 S8 3.3836(13) 2_644
Ba1 S4 3.5034(13) 7
Ba2 S6 3.2645(14) 1_545
Ba2 S6 3.2645(14) 3_645
Ba2 S2 3.3255(14) 7_546
Ba2 S2 3.3255(14) 5_645
Ba2 S3 3.3523(13) 3_655
Ba2 S3 3.3523(13) .
Ba2 S1 3.3883(15) .
Ba2 S1 3.3883(15) 3_655
S1 P2 2.0079(18) .
S2 P2 2.0585(16) .
S2 Ba1 3.2854(15) 8_755
S2 Ba2 3.3255(14) 5_645
S3 P1 2.0533(19) .
S3 Er1 2.8836(12) 5_655
S4 P2 2.0720(18) 1_565
S4 Ba1 3.3392(13) 8_765
S4 Ba1 3.5034(13) 7_556
S5 P1 2.0388(17) .
S5 Er1 2.7870(13) 3_655
S5 Ba1 3.3021(14) 5_655
S6 P2 2.0417(19) 1_565
S6 Ba2 3.2645(14) 1_565
S7 P1 2.0223(17) 5_655
S7 Ba1 3.2314(14) 8_765
S8 P1 1.9927(17) 3_655
S8 Ba1 3.3836(13) 2_645
P1 S8 1.9927(17) 3_655
P1 S7 2.0223(17) 5_655
P2 S6 2.0417(19) 1_545
P2 S4 2.0720(18) 1_545
